data_1542688
loop_
_publ_author_name
'Kumar, Yogendra'
'Kumar, Sharvan'
'Kumar Keshri, Sudhir'
'Shukla, Jyoti'
'Singh, Shiv Shankar'
'Thakur, Tejender S.'
'Denti, Mitchell'
'Facchetti, Antonio'
'Mukhopadhyay, Pritam'

_publ_section_title
;
 Synthesis of Octabromoperylene Dianhydride and Diimides: Evidence of
 Halogen Bonding and Semiconducting Properties.
;
_journal_issue 3
_journal_name_full 'Organic letters'
_journal_page_first 472
_journal_page_last 475
_journal_paper_doi 10.1021/acs.orglett.5b03513
_journal_volume 18
_journal_year 2016
_chemical_formula_moiety 'C24 Br8 O6, 2(C4 H8 O)'
_chemical_formula_sum 'C32 H16 Br8 O8'
_chemical_formula_weight 1167.73
_chemical_name_common 'Octa-bromo Perylenecarboxylicdianhydride'
_chemical_name_systematic
;
 ?
;
_space_group_crystal_system monoclinic
_space_group_IT_number 15
_space_group_name_Hall '-C 2yc'
_space_group_name_H-M_alt 'C 1 2/c 1'
_symmetry_space_group_name_Hall '-C 2yc'
_symmetry_space_group_name_H-M 'C 1 2/c 1'
_atom_sites_solution_hydrogens geom
_audit_creation_method SHELXL-2014
_cell_angle_alpha 90
_cell_angle_beta 128.249(2)
_cell_angle_gamma 90
_cell_formula_units_Z 4
_cell_length_a 21.0972(18)
_cell_length_b 15.0686(13)
_cell_length_c 14.2085(12)
_cell_measurement_reflns_used 5431
_cell_measurement_temperature 90(2)
_cell_measurement_theta_max 25.18
_cell_measurement_theta_min 2.46
_cell_volume 3547.3(5)
_computing_cell_refinement 'Bruker SAINT'
_computing_data_collection 'Bruker APEX2'
_computing_data_reduction 'Bruker SAINT'
_computing_molecular_graphics 'Bruker SHELXTL'
_computing_publication_material 'Bruker SHELXTL'
_computing_structure_refinement 'SHELXL-2014 (Sheldrick, 2014)'
_computing_structure_solution 'SHELXS-97 (Sheldrick 2008)'
_diffrn_ambient_temperature 90(2)
_diffrn_measured_fraction_theta_full 0.994
_diffrn_measured_fraction_theta_max 0.994
_diffrn_measurement_device_type 'Bruker APEX-II CMOS'
_diffrn_measurement_method '\f and \w scans'
_diffrn_radiation_type MoK\a
_diffrn_radiation_wavelength 0.71073
_diffrn_reflns_av_R_equivalents 0.0523
_diffrn_reflns_av_unetI/netI 0.0475
_diffrn_reflns_laue_measured_fraction_full 0.994
_diffrn_reflns_laue_measured_fraction_max 0.994
_diffrn_reflns_limit_h_max 25
_diffrn_reflns_limit_h_min -25
_diffrn_reflns_limit_k_max 18
_diffrn_reflns_limit_k_min -18
_diffrn_reflns_limit_l_max 16
_diffrn_reflns_limit_l_min -16
_diffrn_reflns_number 17752
_diffrn_reflns_point_group_measured_fraction_full 0.994
_diffrn_reflns_point_group_measured_fraction_max 0.994
_diffrn_reflns_theta_full 25.242
_diffrn_reflns_theta_max 25.194
_diffrn_reflns_theta_min 2.459
_exptl_absorpt_coefficient_mu 9.093
_exptl_absorpt_correction_type multi-scan
_exptl_absorpt_process_details SADABS
_exptl_crystal_colour red
_exptl_crystal_density_diffrn 2.187
_exptl_crystal_description 'rectangular - block'
_exptl_crystal_F_000 2208
_exptl_crystal_size_max 0.150
_exptl_crystal_size_mid 0.080
_exptl_crystal_size_min 0.050
_exptl_transmission_factor_max 0.635
_exptl_transmission_factor_min 0.422
_platon_squeeze_details
;
 ?
;
_refine_diff_density_max 0.689
_refine_diff_density_min -0.671
_refine_diff_density_rms 0.129
_refine_ls_extinction_method none
_refine_ls_goodness_of_fit_ref 0.893
_refine_ls_hydrogen_treatment constr
_refine_ls_matrix_type full
_refine_ls_number_parameters 217
_refine_ls_number_reflns 3174
_refine_ls_number_restraints 0
_refine_ls_restrained_S_all 0.893
_refine_ls_R_factor_all 0.0653
_refine_ls_R_factor_gt 0.0389
_refine_ls_shift/su_max 0.001
_refine_ls_shift/su_mean 0.000
_refine_ls_structure_factor_coef Fsqd
_refine_ls_weighting_details 'w=1/[\s^2^(Fo^2^)+(0.1000P)^2^+0.4423P] where P=(Fo^2^+2Fc^2^)/3'
_refine_ls_weighting_scheme calc
_refine_ls_wR_factor_gt 0.1210
_refine_ls_wR_factor_ref 0.1350
_reflns_Friedel_coverage 0.000
_reflns_number_gt 2245
_reflns_number_total 3174
_reflns_threshold_expression 'I > 2\s(I)'
_cod_data_source_file ol5b03513_si_002.cif
_cod_data_source_block YK4_0m_a
_cod_database_code 1542688
_shelx_space_group_comment
;
The symmetry employed for this shelxl refinement is uniquely defined
by the following loop, which should always be used as a source of
symmetry information in preference to the above space-group names.
They are only intended as comments.
;
_shelx_estimated_absorpt_t_min 0.342
_shelx_estimated_absorpt_t_max 0.659
_shelxl_version_number 2014-3

loop_
_space_group_symop_operation_xyz
'x, y, z'
'-x, y, -z+1/2'
'x+1/2, y+1/2, z'
'-x+1/2, y+1/2, -z+1/2'
'-x, -y, -z'
'x, -y, z-1/2'
'-x+1/2, -y+1/2, -z'
'x+1/2, -y+1/2, z-1/2'

loop_
_atom_site_label
_atom_site_type_symbol
_atom_site_fract_x
_atom_site_fract_y
_atom_site_fract_z
_atom_site_U_iso_or_equiv
_atom_site_adp_type
_atom_site_occupancy
_atom_site_site_symmetry_order
_atom_site_calc_flag
_atom_site_refinement_flags_posn
_atom_site_refinement_flags_adp
Br2 Br 0.44224(4) 0.32942(4) 0.29020(6) 0.0159(2) Uani 1 1 d . .
Br1 Br 0.57266(4) 0.31950(4) 0.57924(6) 0.0203(2) Uani 1 1 d . .
Br3 Br 0.59034(4) 0.82006(4) 0.28669(6) 0.0203(2) Uani 1 1 d . .
Br4 Br 0.71666(4) 0.82367(4) 0.57454(6) 0.0231(2) Uani 1 1 d . .
O1 O 0.6604(3) 0.4557(3) 0.7621(4) 0.0296(12) Uani 1 1 d . .
O3 O 0.7217(2) 0.5677(3) 0.7526(4) 0.0238(11) Uani 1 1 d . .
C11 C 0.6098(3) 0.5738(4) 0.5019(5) 0.0143(14) Uani 1 1 d . .
C6 C 0.5376(3) 0.6553(4) 0.3134(6) 0.0138(14) Uani 1 1 d . .
C12 C 0.5550(3) 0.5747(4) 0.3773(5) 0.0139(14) Uani 1 1 d . .
O2 O 0.7664(4) 0.6998(4) 0.7617(5) 0.061(2) Uani 1 1 d . .
C8 C 0.6501(3) 0.7230(4) 0.4994(5) 0.0150(14) Uani 1 1 d . .
C7 C 0.5899(3) 0.7257(4) 0.3735(5) 0.0133(14) Uani 1 1 d . .
O7 O 0.3410(3) 0.1830(3) 0.1465(5) 0.0424(15) Uani 1 1 d . .
C9 C 0.6572(3) 0.6495(4) 0.5646(5) 0.0147(14) Uani 1 1 d . .
C1 C 0.6649(4) 0.5015(4) 0.6976(6) 0.0208(15) Uani 1 1 d . .
C5 C 0.5180(3) 0.4940(4) 0.3127(5) 0.0138(14) Uani 1 1 d . .
C4 C 0.5173(3) 0.4231(4) 0.3752(6) 0.0149(14) Uani 1 1 d . .
C3 C 0.5673(3) 0.4248(4) 0.5015(5) 0.0164(14) Uani 1 1 d . .
C2 C 0.6137(3) 0.4975(4) 0.5646(5) 0.0157(15) Uani 1 1 d . .
C10 C 0.7196(4) 0.6449(5) 0.6975(6) 0.0250(17) Uani 1 1 d . .
C14 C 0.3518(4) 0.0549(5) 0.0628(6) 0.0299(18) Uani 1 1 d . .
H3 H 0.3986 0.0205 0.1292 0.036 Uiso 1 1 calc R U
H4 H 0.3383 0.0348 -0.0141 0.036 Uiso 1 1 calc R U
C15 C 0.2788(4) 0.0453(5) 0.0622(7) 0.036(2) Uani 1 1 d . .
H6 H 0.2297 0.0283 -0.0183 0.043 Uiso 1 1 calc R U
H5 H 0.2894 0.0002 0.1210 0.043 Uiso 1 1 calc R U
C13 C 0.3687(5) 0.1531(5) 0.0805(8) 0.043(2) Uani 1 1 d . .
H1 H 0.4271 0.1647 0.1265 0.052 Uiso 1 1 calc R U
H2 H 0.3390 0.1839 0.0023 0.052 Uiso 1 1 calc R U
C16 C 0.2694(5) 0.1361(5) 0.0966(9) 0.051(3) Uani 1 1 d . .
H8 H 0.2234 0.1675 0.0249 0.062 Uiso 1 1 calc R U
H7 H 0.2591 0.1309 0.1554 0.062 Uiso 1 1 calc R U

loop_
_atom_site_aniso_label
_atom_site_aniso_U_11
_atom_site_aniso_U_22
_atom_site_aniso_U_33
_atom_site_aniso_U_23
_atom_site_aniso_U_13
_atom_site_aniso_U_12
Br2 0.0199(4) 0.0131(3) 0.0173(4) -0.0001(2) 0.0128(3) -0.0017(2)
Br1 0.0269(4) 0.0184(4) 0.0179(4) 0.0061(2) 0.0150(3) 0.0058(3)
Br3 0.0214(4) 0.0126(4) 0.0216(4) -0.0002(2) 0.0106(3) -0.0031(2)
Br4 0.0208(4) 0.0205(4) 0.0220(4) -0.0093(3) 0.0103(3) -0.0050(3)
O1 0.040(3) 0.027(3) 0.017(3) 0.002(2) 0.016(2) 0.005(2)
O3 0.019(2) 0.031(3) 0.010(3) 0.002(2) 0.004(2) -0.001(2)
C11 0.012(3) 0.020(3) 0.011(3) 0.001(3) 0.007(3) 0.009(2)
C6 0.008(3) 0.018(3) 0.017(4) 0.000(3) 0.008(3) 0.003(2)
C12 0.013(3) 0.019(3) 0.013(4) -0.001(2) 0.009(3) -0.001(2)
O2 0.073(4) 0.082(4) 0.011(3) -0.013(3) 0.017(3) -0.056(4)
C8 0.014(3) 0.016(3) 0.014(4) -0.008(3) 0.008(3) -0.004(3)
C7 0.013(3) 0.010(3) 0.010(3) 0.000(2) 0.004(3) 0.003(2)
O7 0.053(4) 0.036(3) 0.053(4) -0.021(2) 0.040(3) -0.022(2)
C9 0.011(3) 0.022(3) 0.010(3) -0.002(2) 0.005(3) -0.001(2)
C1 0.026(4) 0.022(4) 0.010(4) 0.002(3) 0.010(3) 0.004(3)
C5 0.017(3) 0.012(3) 0.009(3) 0.003(2) 0.007(3) 0.006(2)
C4 0.019(3) 0.005(3) 0.020(4) -0.003(2) 0.011(3) -0.001(2)
C3 0.020(3) 0.024(3) 0.013(4) 0.009(3) 0.014(3) 0.012(3)
C2 0.011(3) 0.019(3) 0.006(3) 0.000(2) -0.001(3) 0.006(2)
C10 0.018(3) 0.045(5) 0.012(4) -0.006(3) 0.009(3) -0.007(3)
C14 0.028(4) 0.036(4) 0.024(4) 0.006(3) 0.015(3) 0.000(3)
C15 0.041(4) 0.028(4) 0.041(5) 0.000(3) 0.027(4) -0.007(3)
C13 0.050(5) 0.045(5) 0.052(6) -0.014(4) 0.040(5) -0.020(4)
C16 0.041(5) 0.046(5) 0.086(8) -0.014(5) 0.049(5) -0.010(4)

loop_
_atom_type_symbol
_atom_type_description
_atom_type_scat_dispersion_real
_atom_type_scat_dispersion_imag
_atom_type_scat_source
C C 0.0033 0.0016 'International Tables Vol C Tables 4.2.6.8 and 6.1.1.4'
O O 0.0106 0.0060 'International Tables Vol C Tables 4.2.6.8 and 6.1.1.4'
Br Br -0.2901 2.4595 'International Tables Vol C Tables 4.2.6.8 and 6.1.1.4'
H H 0.0000 0.0000 'International Tables Vol C Tables 4.2.6.8 and 6.1.1.4'

loop_
_geom_angle_atom_site_label_1
_geom_angle_atom_site_label_2
_geom_angle_atom_site_label_3
_geom_angle
_geom_angle_site_symmetry_3
C1 O3 C10 125.2(5) .
C12 C11 C9 120.1(6) .
C12 C11 C2 118.9(6) .
C9 C11 C2 120.9(6) .
C7 C6 C12 118.0(5) .
C7 C6 C6 126.4(4) 2_655
C12 C6 C6 115.6(4) 2_655
C11 C12 C6 120.2(6) .
C11 C12 C5 120.2(5) .
C6 C12 C5 119.6(5) .
C9 C8 C7 120.4(5) .
C9 C8 Br4 121.8(5) .
C7 C8 Br4 117.7(4) .
C6 C7 C8 120.6(5) .
C6 C7 Br3 120.0(5) .
C8 C7 Br3 118.9(4) .
C16 O7 C13 104.8(6) .
C8 C9 C11 118.7(6) .
C8 C9 C10 121.8(6) .
C11 C9 C10 119.2(6) .
O1 C1 O3 116.0(6) .
O1 C1 C2 127.6(6) .
O3 C1 C2 116.4(6) .
C4 C5 C12 117.4(6) .
C4 C5 C5 125.6(4) 2_655
C12 C5 C5 117.0(4) 2_655
C5 C4 C3 120.0(5) .
C5 C4 Br2 119.9(5) .
C3 C4 Br2 119.8(4) .
C2 C3 C4 121.1(5) .
C2 C3 Br1 121.8(5) .
C4 C3 Br1 117.0(4) .
C3 C2 C11 119.6(6) .
C3 C2 C1 121.8(6) .
C11 C2 C1 118.5(5) .
O2 C10 O3 115.8(6) .
O2 C10 C9 127.6(7) .
O3 C10 C9 116.6(6) .
C13 C14 C15 103.0(6) .
C13 C14 H3 111.2 .
C15 C14 H3 111.2 .
C13 C14 H4 111.2 .
C15 C14 H4 111.2 .
H3 C14 H4 109.1 .
C16 C15 C14 104.2(6) .
C16 C15 H6 110.9 .
C14 C15 H6 110.9 .
C16 C15 H5 110.9 .
C14 C15 H5 110.9 .
H6 C15 H5 108.9 .
O7 C13 C14 105.3(6) .
O7 C13 H1 110.7 .
C14 C13 H1 110.7 .
O7 C13 H2 110.7 .
C14 C13 H2 110.7 .
H1 C13 H2 108.8 .
O7 C16 C15 107.9(6) .
O7 C16 H8 110.1 .
C15 C16 H8 110.1 .
O7 C16 H7 110.1 .
C15 C16 H7 110.1 .
H8 C16 H7 108.4 .

loop_
_geom_bond_atom_site_label_1
_geom_bond_atom_site_label_2
_geom_bond_distance
_geom_bond_site_symmetry_2
Br2 C4 1.894(5) .
Br1 C3 1.897(6) .
Br3 C7 1.887(6) .
Br4 C8 1.885(6) .
O1 C1 1.198(8) .
O3 C1 1.372(7) .
O3 C10 1.388(8) .
C11 C12 1.391(8) .
C11 C9 1.411(8) .
C11 C2 1.425(9) .
C6 C7 1.380(8) .
C6 C12 1.423(8) .
C6 C6 1.491(12) 2_655
C12 C5 1.429(8) .
O2 C10 1.172(8) .
C8 C9 1.393(9) .
C8 C7 1.415(8) .
O7 C16 1.398(8) .
O7 C13 1.451(9) .
C9 C10 1.492(8) .
C1 C2 1.488(9) .
C5 C4 1.395(8) .
C5 C5 1.442(12) 2_655
C4 C3 1.410(8) .
C3 C2 1.370(8) .
C14 C13 1.507(10) .
C14 C15 1.541(10) .
C14 H3 0.9900 .
C14 H4 0.9900 .
C15 C16 1.505(10) .
C15 H6 0.9900 .
C15 H5 0.9900 .
C13 H1 0.9900 .
C13 H2 0.9900 .
C16 H8 0.9900 .
C16 H7 0.9900 .

loop_
_platon_squeeze_void_nr
_platon_squeeze_void_average_x
_platon_squeeze_void_average_y
_platon_squeeze_void_average_z
_platon_squeeze_void_volume
_platon_squeeze_void_count_electrons
_platon_squeeze_void_content
1 0.500 0.000 0.000 128 40 ' '
2 1.000 0.500 0.000 128 40 ' '
3 0.500 0.000 0.500 128 40 ' '
4 1.000 0.500 0.500 128 40 ' '
